data_1502524
loop_
_publ_author_name
'Anderson, Katie'
'Calo, Frederick'
'Pfaffeneder, Toni'
'White, Andrew J. P.'
'Barrett, Anthony G. M.'

_publ_section_title
;
 Biomimetic total synthesis of angelicoin A and B via a
 palladium-catalyzed decarboxylative prenylation-aromatization sequence.
;
_journal_issue 21
_journal_name_full 'Organic letters'
_journal_page_first 5748
_journal_page_last 5750
_journal_paper_doi 10.1021/ol202320m
_journal_volume 13
_journal_year 2011
_chemical_absolute_configuration syn
_chemical_formula_moiety 'C15 H18 O4'
_chemical_formula_sum 'C15 H18 O4'
_chemical_formula_weight 262.29
_chemical_name_systematic
; 
 ? 
;
_space_group_IT_number 5
_symmetry_cell_setting monoclinic
_symmetry_space_group_name_Hall 'C 2y'
_symmetry_space_group_name_H-M 'C 1 2 1'
_atom_sites_solution_hydrogens geom
_atom_sites_solution_primary direct
_atom_sites_solution_secondary difmap
_audit_creation_method SHELXL-97
_cell_angle_alpha 90.00
_cell_angle_beta 99.8553(16)
_cell_angle_gamma 90.00
_cell_formula_units_Z 8
_cell_length_a 10.00787(16)
_cell_length_b 26.3372(5)
_cell_length_c 10.8051(2)
_cell_measurement_reflns_used 7085
_cell_measurement_temperature 173
_cell_measurement_theta_max 72.3961
_cell_measurement_theta_min 3.3534
_cell_volume 2805.97(9)
_computing_cell_refinement 'CrysAlis RED, Oxford Diffraction Ltd'
_computing_data_collection 'CrysAlis CCD, Oxford Diffraction Ltd'
_computing_data_reduction 'CrysAlis RED, Oxford Diffraction Ltd'
_computing_molecular_graphics 'Bruker SHELXTL'
_computing_publication_material 'Bruker SHELXTL'
_computing_structure_refinement 'SHELXL-97 (Sheldrick, 1997)'
_computing_structure_solution 'SHELXS-97 (Sheldrick, 1990)'
_diffrn_ambient_temperature 173
_diffrn_detector_area_resol_mean 8.2556
_diffrn_measured_fraction_theta_full 0.986
_diffrn_measured_fraction_theta_max 0.986
_diffrn_measurement_device_type 'OD Xcalibur PX Ultra'
_diffrn_measurement_method 'omega scans'
_diffrn_radiation_monochromator graphite
_diffrn_radiation_source 'Enhance Ultra (Cu) X-ray Source'
_diffrn_radiation_type CuK\a
_diffrn_radiation_wavelength 1.54184
_diffrn_reflns_av_R_equivalents 0.0211
_diffrn_reflns_av_sigmaI/netI 0.0217
_diffrn_reflns_limit_h_max 9
_diffrn_reflns_limit_h_min -12
_diffrn_reflns_limit_k_max 32
_diffrn_reflns_limit_k_min -31
_diffrn_reflns_limit_l_max 13
_diffrn_reflns_limit_l_min -12
_diffrn_reflns_number 11153
_diffrn_reflns_theta_full 72.55
_diffrn_reflns_theta_max 72.55
_diffrn_reflns_theta_min 3.36
_diffrn_standards_number 0
_exptl_absorpt_coefficient_mu 0.735
_exptl_absorpt_correction_T_max 0.970
_exptl_absorpt_correction_T_min 0.909
_exptl_absorpt_correction_type analytical
_exptl_absorpt_process_details
; 
CrysAlisPro, Agilent Technologies, 
Version 1.171.34.49 (release 20-01-2011 CrysAlis171 .NET) 
(compiled Jan 20 2011,15:58:25) 
Analytical numeric absorption correction using a multifaceted crystal 
model based on expressions derived by R.C. Clark & J.S. Reid. 
(Clark, R. C. & Reid, J. S. (1995). Acta Cryst. A51, 887-897) 
;
_exptl_crystal_colour Colourless
_exptl_crystal_density_diffrn 1.242
_exptl_crystal_density_method 'not measured'
_exptl_crystal_description tablets
_exptl_crystal_F_000 1120
_exptl_crystal_size_max 0.18
_exptl_crystal_size_mid 0.09
_exptl_crystal_size_min 0.04
_refine_diff_density_max 0.158
_refine_diff_density_min -0.127
_refine_diff_density_rms 0.030
_refine_ls_abs_structure_details 'Flack H D (1983), Acta Cryst. A39, 876-881, 2400 Friedel pairs'
_refine_ls_abs_structure_Flack -0.32(14)
_refine_ls_extinction_coef 0.00037(6)
_refine_ls_extinction_expression Fc^*^=kFc[1+0.001xFc^2^\l^3^/sin(2\q)]^-1/4^
_refine_ls_extinction_method SHELXL
_refine_ls_goodness_of_fit_ref 1.049
_refine_ls_hydrogen_treatment mixed
_refine_ls_matrix_type full
_refine_ls_number_parameters 364
_refine_ls_number_reflns 5262
_refine_ls_number_restraints 5
_refine_ls_restrained_S_all 1.048
_refine_ls_R_factor_all 0.0391
_refine_ls_R_factor_gt 0.0356
_refine_ls_shift/su_max 0.001
_refine_ls_shift/su_mean 0.000
_refine_ls_structure_factor_coef Fsqd
_refine_ls_weighting_details 'calc w=1/[\s^2^(Fo^2^)+(0.0600P)^2^+0.2164P] where P=(Fo^2^+2Fc^2^)/3'
_refine_ls_weighting_scheme calc
_refine_ls_wR_factor_gt 0.0958
_refine_ls_wR_factor_ref 0.0993
_reflns_number_gt 4840
_reflns_number_total 5262
_reflns_threshold_expression >2sigma(I)
_cod_data_source_file ol202320m_si_001.cif
_cod_data_source_block 1
_cod_depositor_comments
;
The following automatic conversions were performed:

'_symmetry_cell_setting' value 'Monoclinic' changed to 'monoclinic'
according to /home/saulius/struct/CIF-dictionaries/cif_core.dic
dictionary named 'cif_core.dic' version 2.4.1 from 2010-06-29.

Automatic conversion script
Id: cif_fix_values 1715 2011-07-08 13:25:40Z adriana 
;
_cod_original_sg_symbol_H-M C2
_cod_database_code 1502524

loop_
_symmetry_equiv_pos_as_xyz
'x, y, z'
'-x, y, -z'
'x+1/2, y+1/2, z'
'-x+1/2, y+1/2, -z'

loop_
_atom_site_label
_atom_site_type_symbol
_atom_site_fract_x
_atom_site_fract_y
_atom_site_fract_z
_atom_site_U_iso_or_equiv
_atom_site_adp_type
_atom_site_occupancy
_atom_site_symmetry_multiplicity
_atom_site_calc_flag
_atom_site_refinement_flags
O1A O 0.30439(12) 0.21916(6) 0.45763(12) 0.0503(3) Uani 1 1 d .
C1A C 0.36944(17) 0.20207(8) 0.37886(16) 0.0416(4) Uani 1 1 d .
O2A O 0.37365(13) 0.15149(5) 0.36997(13) 0.0486(3) Uani 1 1 d .
C3A C 0.42104(17) 0.12866(7) 0.26163(17) 0.0462(4) Uani 1 1 d .
H3AA H 0.3481 0.1320 0.1862 0.055 Uiso 1 1 calc R
C4A C 0.54724(18) 0.15515(8) 0.2355(2) 0.0484(4) Uani 1 1 d .
H4AA H 0.6242 0.1470 0.3031 0.058 Uiso 1 1 calc R
H4AB H 0.5697 0.1425 0.1553 0.058 Uiso 1 1 calc R
C5A C 0.52803(16) 0.21176(7) 0.22807(17) 0.0400(4) Uani 1 1 d .
C6A C 0.59667(17) 0.24246(8) 0.15764(17) 0.0438(4) Uani 1 1 d .
H6AA H 0.6556 0.2278 0.1072 0.053 Uiso 1 1 calc R
C7A C 0.58019(16) 0.29542(8) 0.15974(17) 0.0419(4) Uani 1 1 d .
C8A C 0.49317(16) 0.31811(8) 0.23170(17) 0.0417(4) Uani 1 1 d .
C9A C 0.42604(16) 0.28678(8) 0.30475(16) 0.0402(4) Uani 1 1 d .
C10A C 0.43974(15) 0.23379(8) 0.30229(16) 0.0382(4) Uani 1 1 d .
C11A C 0.4408(2) 0.07333(9) 0.2941(3) 0.0623(6) Uani 1 1 d .
H11A H 0.3551 0.0588 0.3096 0.093 Uiso 1 1 calc R
H11B H 0.5099 0.0698 0.3697 0.093 Uiso 1 1 calc R
H11C H 0.4705 0.0554 0.2241 0.093 Uiso 1 1 calc R
O12A O 0.64787(13) 0.32693(6) 0.09402(13) 0.0514(3) Uani 1 1 d D
H12A H 0.694(2) 0.3075(9) 0.048(2) 0.074(8) Uiso 1 1 d D
C13A C 0.47370(19) 0.37481(8) 0.2321(2) 0.0507(5) Uani 1 1 d .
H13A H 0.4857 0.3888 0.1496 0.061 Uiso 1 1 calc R
H13B H 0.3801 0.3826 0.2445 0.061 Uiso 1 1 calc R
C14A C 0.5726(2) 0.39982(8) 0.33403(19) 0.0517(5) Uani 1 1 d .
H14A H 0.5811 0.3852 0.4154 0.062 Uiso 1 1 calc R
C15A C 0.6497(2) 0.44021(8) 0.32317(19) 0.0551(5) Uani 1 1 d .
C16A C 0.6490(3) 0.46843(10) 0.2026(2) 0.0680(6) Uani 1 1 d .
H16A H 0.6145 0.4462 0.1315 0.102 Uiso 1 1 calc R
H16B H 0.7415 0.4792 0.1970 0.102 Uiso 1 1 calc R
H16C H 0.5905 0.4984 0.2004 0.102 Uiso 1 1 calc R
C17A C 0.7439(3) 0.46132(12) 0.4351(3) 0.0895(9) Uani 1 1 d .
H17A H 0.7361 0.4411 0.5097 0.134 Uiso 1 1 calc R
H17B H 0.7194 0.4966 0.4488 0.134 Uiso 1 1 calc R
H17C H 0.8374 0.4599 0.4195 0.134 Uiso 1 1 calc R
O18A O 0.34510(13) 0.30965(5) 0.37669(13) 0.0494(3) Uani 1 1 d D
H18A H 0.321(3) 0.2829(7) 0.420(2) 0.076(8) Uiso 1 1 d D
O1B O 0.69837(12) 0.77717(6) 0.05234(12) 0.0483(3) Uani 1 1 d .
C1B C 0.62320(16) 0.79389(7) 0.12305(15) 0.0398(4) Uani 1 1 d .
O2B O 0.60869(12) 0.84395(5) 0.12694(12) 0.0457(3) Uani 1 1 d .
C3B C 0.49707(17) 0.86570(7) 0.18213(16) 0.0465(4) Uani 1 1 d .
H3BA H 0.4105 0.8620 0.1210 0.056 Uiso 1 1 calc R
C4B C 0.48301(19) 0.83887(8) 0.30255(18) 0.0465(4) Uani 1 1 d .
H4BA H 0.5603 0.8481 0.3687 0.056 Uiso 1 1 calc R
H4BB H 0.3986 0.8502 0.3304 0.056 Uiso 1 1 calc R
C5B C 0.47928(16) 0.78216(7) 0.28574(15) 0.0386(4) Uani 1 1 d .
C6B C 0.41140(17) 0.75070(8) 0.35560(16) 0.0403(4) Uani 1 1 d .
H6BA H 0.3579 0.7648 0.4117 0.048 Uiso 1 1 calc R
C7B C 0.42104(16) 0.69782(7) 0.34414(16) 0.0394(4) Uani 1 1 d .
C8B C 0.49906(15) 0.67550(8) 0.26322(16) 0.0394(4) Uani 1 1 d .
C9B C 0.56346(15) 0.70779(7) 0.18989(16) 0.0375(4) Uani 1 1 d .
C10B C 0.55341(16) 0.76125(7) 0.19890(16) 0.0364(4) Uani 1 1 d .
C11B C 0.5312(3) 0.92147(9) 0.1994(2) 0.0658(6) Uani 1 1 d .
H11D H 0.5385 0.9366 0.1180 0.099 Uiso 1 1 calc R
H11E H 0.6176 0.9253 0.2569 0.099 Uiso 1 1 calc R
H11F H 0.4594 0.9387 0.2347 0.099 Uiso 1 1 calc R
O12B O 0.35619(12) 0.66602(5) 0.41154(12) 0.0460(3) Uani 1 1 d D
H12B H 0.300(2) 0.6823(10) 0.455(2) 0.075(8) Uiso 1 1 d D
C13B C 0.51352(17) 0.61864(7) 0.25555(18) 0.0452(4) Uani 1 1 d .
H13C H 0.6052 0.6104 0.2385 0.054 Uiso 1 1 calc R
H13D H 0.5046 0.6034 0.3375 0.054 Uiso 1 1 calc R
C14B C 0.40921(17) 0.59571(7) 0.15479(17) 0.0434(4) Uani 1 1 d .
H14B H 0.4018 0.6101 0.0733 0.052 Uiso 1 1 calc R
C15B C 0.32610(18) 0.55739(8) 0.16737(18) 0.0478(4) Uani 1 1 d .
C16B C 0.3223(2) 0.53023(10) 0.2884(2) 0.0648(6) Uani 1 1 d .
H16D H 0.3571 0.4956 0.2834 0.097 Uiso 1 1 calc R
H16E H 0.2286 0.5288 0.3036 0.097 Uiso 1 1 calc R
H16F H 0.3786 0.5484 0.3574 0.097 Uiso 1 1 calc R
C17B C 0.2287(3) 0.53791(10) 0.0564(3) 0.0712(6) Uani 1 1 d .
H17D H 0.2399 0.5572 -0.0187 0.107 Uiso 1 1 calc R
H17E H 0.1357 0.5418 0.0719 0.107 Uiso 1 1 calc R
H17F H 0.2471 0.5019 0.0434 0.107 Uiso 1 1 calc R
O18B O 0.63807(12) 0.68590(5) 0.11038(12) 0.0468(3) Uani 1 1 d D
H18B H 0.682(3) 0.7103(8) 0.075(3) 0.085(9) Uiso 1 1 d D

loop_
_atom_site_aniso_label
_atom_site_aniso_U_11
_atom_site_aniso_U_22
_atom_site_aniso_U_33
_atom_site_aniso_U_23
_atom_site_aniso_U_13
_atom_site_aniso_U_12
O1A 0.0475(7) 0.0641(9) 0.0438(7) -0.0030(6) 0.0203(5) -0.0040(6)
C1A 0.0333(8) 0.0534(11) 0.0377(9) -0.0026(8) 0.0047(6) -0.0030(7)
O2A 0.0460(6) 0.0503(8) 0.0516(8) 0.0036(6) 0.0143(5) -0.0032(5)
C3A 0.0402(8) 0.0471(9) 0.0517(9) -0.0021(7) 0.0086(7) -0.0028(7)
C4A 0.0365(8) 0.0489(10) 0.0616(11) -0.0075(8) 0.0133(7) -0.0008(7)
C5A 0.0305(7) 0.0466(11) 0.0436(9) -0.0074(7) 0.0085(6) -0.0041(7)
C6A 0.0342(7) 0.0501(11) 0.0505(10) -0.0121(8) 0.0169(7) -0.0048(7)
C7A 0.0347(8) 0.0515(11) 0.0421(9) -0.0057(7) 0.0135(7) -0.0096(7)
C8A 0.0329(7) 0.0464(10) 0.0474(9) -0.0078(8) 0.0115(6) -0.0043(7)
C9A 0.0299(7) 0.0514(11) 0.0405(8) -0.0093(8) 0.0090(6) -0.0021(7)
C10A 0.0292(7) 0.0488(10) 0.0375(8) -0.0062(7) 0.0078(6) -0.0042(7)
C11A 0.0575(11) 0.0484(12) 0.0826(15) 0.0026(10) 0.0166(10) -0.0002(9)
O12A 0.0477(7) 0.0516(9) 0.0611(8) -0.0056(7) 0.0271(6) -0.0104(6)
C13A 0.0450(9) 0.0480(11) 0.0622(11) -0.0039(9) 0.0180(8) -0.0006(8)
C14A 0.0671(11) 0.0466(11) 0.0484(10) -0.0070(8) 0.0291(8) -0.0061(8)
C15A 0.0679(11) 0.0470(11) 0.0562(11) -0.0118(9) 0.0269(9) -0.0088(9)
C16A 0.0727(13) 0.0615(13) 0.0738(15) 0.0100(12) 0.0237(11) -0.0166(11)
C17A 0.128(2) 0.0768(17) 0.0672(16) -0.0231(14) 0.0264(15) -0.0435(17)
O18A 0.0453(6) 0.0538(9) 0.0549(7) -0.0110(7) 0.0248(5) -0.0010(6)
O1B 0.0412(6) 0.0644(9) 0.0428(6) 0.0039(6) 0.0169(5) 0.0015(6)
C1B 0.0319(7) 0.0538(11) 0.0340(8) 0.0034(7) 0.0062(6) -0.0015(7)
O2B 0.0434(6) 0.0499(8) 0.0458(7) 0.0051(6) 0.0137(5) -0.0034(5)
C3B 0.0458(9) 0.0484(9) 0.0470(8) 0.0001(7) 0.0123(7) -0.0006(7)
C4B 0.0503(9) 0.0455(10) 0.0461(9) -0.0058(7) 0.0154(7) -0.0031(7)
C5B 0.0355(8) 0.0462(11) 0.0348(8) -0.0039(7) 0.0084(6) -0.0020(7)
C6B 0.0386(8) 0.0489(10) 0.0361(8) -0.0044(7) 0.0137(6) -0.0028(7)
C7B 0.0310(7) 0.0490(10) 0.0381(9) 0.0003(7) 0.0060(6) -0.0041(7)
C8B 0.0321(7) 0.0450(10) 0.0410(9) -0.0013(7) 0.0061(6) -0.0009(7)
C9B 0.0291(7) 0.0490(10) 0.0351(8) -0.0036(7) 0.0078(6) 0.0008(6)
C10B 0.0312(7) 0.0450(10) 0.0339(8) -0.0003(7) 0.0078(6) -0.0022(6)
C11B 0.0821(15) 0.0487(13) 0.0706(14) 0.0030(10) 0.0237(11) -0.0067(10)
O12B 0.0419(6) 0.0508(8) 0.0481(7) 0.0013(6) 0.0158(5) -0.0073(5)
C13B 0.0378(8) 0.0443(11) 0.0551(10) 0.0020(8) 0.0125(7) 0.0031(7)
C14B 0.0510(9) 0.0406(9) 0.0420(9) -0.0026(7) 0.0173(7) 0.0015(7)
C15B 0.0519(9) 0.0447(10) 0.0508(10) -0.0040(8) 0.0204(7) -0.0006(7)
C16B 0.0632(12) 0.0644(14) 0.0708(14) 0.0130(11) 0.0231(10) -0.0088(10)
C17B 0.0837(15) 0.0673(15) 0.0632(14) -0.0200(11) 0.0144(11) -0.0228(12)
O18B 0.0427(6) 0.0535(8) 0.0482(7) -0.0061(6) 0.0188(5) 0.0054(5)

loop_
_atom_type_symbol
_atom_type_description
_atom_type_scat_dispersion_real
_atom_type_scat_dispersion_imag
_atom_type_scat_source
C C 0.0181 0.0091 'International Tables Vol C Tables 4.2.6.8 and 6.1.1.4'
H H 0.0000 0.0000 'International Tables Vol C Tables 4.2.6.8 and 6.1.1.4'
O O 0.0492 0.0322 'International Tables Vol C Tables 4.2.6.8 and 6.1.1.4'

loop_
_geom_angle_atom_site_label_1
_geom_angle_atom_site_label_2
_geom_angle_atom_site_label_3
_geom_angle
O1A C1A O2A 115.93(18)
O1A C1A C10A 123.27(19)
O2A C1A C10A 120.79(17)
C1A O2A C3A 119.00(15)
O2A C3A C11A 105.02(16)
O2A C3A C4A 110.78(14)
C11A C3A C4A 114.19(17)
C5A C4A C3A 111.38(15)
C6A C5A C10A 119.54(18)
C6A C5A C4A 122.85(17)
C10A C5A C4A 117.55(17)
C5A C6A C7A 120.30(17)
O12A C7A C8A 116.57(18)
O12A C7A C6A 122.12(16)
C8A C7A C6A 121.31(17)
C9A C8A C7A 118.00(18)
C9A C8A C13A 120.74(17)
C7A C8A C13A 121.26(17)
O18A C9A C8A 117.09(17)
O18A C9A C10A 121.52(17)
C8A C9A C10A 121.38(16)
C9A C10A C5A 119.41(17)
C9A C10A C1A 120.45(16)
C5A C10A C1A 120.09(18)
C14A C13A C8A 111.58(17)
C15A C14A C13A 127.3(2)
C14A C15A C16A 123.8(2)
C14A C15A C17A 121.1(2)
C16A C15A C17A 115.1(2)
O1B C1B O2B 116.93(17)
O1B C1B C10B 122.69(18)
O2B C1B C10B 120.38(16)
C1B O2B C3B 119.65(14)
O2B C3B C4B 110.92(14)
O2B C3B C11B 104.93(15)
C4B C3B C11B 113.63(17)
C5B C4B C3B 111.41(15)
C6B C5B C10B 119.81(18)
C6B C5B C4B 122.42(16)
C10B C5B C4B 117.71(16)
C5B C6B C7B 120.10(17)
O12B C7B C8B 116.69(17)
O12B C7B C6B 121.51(16)
C8B C7B C6B 121.80(16)
C9B C8B C7B 117.47(18)
C9B C8B C13B 121.12(17)
C7B C8B C13B 121.41(17)
O18B C9B C8B 117.26(17)
O18B C9B C10B 121.22(16)
C8B C9B C10B 121.51(16)
C5B C10B C9B 119.19(16)
C5B C10B C1B 120.45(17)
C9B C10B C1B 120.31(16)
C14B C13B C8B 112.22(15)
C15B C14B C13B 126.96(18)
C14B C15B C16B 124.20(18)
C14B C15B C17B 120.67(19)
C16B C15B C17B 115.12(19)

loop_
_geom_bond_atom_site_label_1
_geom_bond_atom_site_label_2
_geom_bond_distance
O1A C1A 1.241(2)
C1A O2A 1.337(2)
C1A C10A 1.441(3)
O2A C3A 1.465(2)
C3A C11A 1.504(3)
C3A C4A 1.511(2)
C4A C5A 1.504(3)
C5A C6A 1.372(3)
C5A C10A 1.415(2)
C6A C7A 1.405(3)
C7A O12A 1.348(2)
C7A C8A 1.397(2)
C8A C9A 1.392(3)
C8A C13A 1.506(3)
C9A O18A 1.356(2)
C9A C10A 1.403(3)
C13A C14A 1.501(3)
C14A C15A 1.331(3)
C15A C16A 1.499(3)
C15A C17A 1.507(3)
O1B C1B 1.241(2)
C1B O2B 1.328(2)
C1B C10B 1.447(2)
O2B C3B 1.469(2)
C3B C4B 1.508(3)
C3B C11B 1.512(3)
C4B C5B 1.504(3)
C5B C6B 1.376(3)
C5B C10B 1.404(2)
C6B C7B 1.403(3)
C7B O12B 1.347(2)
C7B C8B 1.398(3)
C8B C9B 1.393(3)
C8B C13B 1.508(3)
C9B O18B 1.359(2)
C9B C10B 1.416(3)
C13B C14B 1.500(3)
C14B C15B 1.329(3)
C15B C16B 1.497(3)
C15B C17B 1.500(3)

loop_
_cod_related_entry_id
_cod_related_entry_database
_cod_related_entry_code
1 ChemSpider 9805055
